data_2201611
loop_
_publ_author_name
'Wolfgang Kliegel'
'Gottfried Lubkowitz'
'Brian O. Patrick'
'Steven J. Rettig'
'James Trotter'

_publ_section_title
;
 Triphenylboroxin complex with <i>N</i>-cyclohexylhydroxylamine and its
 isobutyraldehyde nitrone
;
_journal_issue 9
_journal_name_full 'Acta Crystallographica Section E'
_journal_page_first o1034
_journal_page_last o1037
_journal_paper_doi 10.1107/S1600536802015052
_journal_volume 58
_journal_year 2002
_chemical_formula_iupac 'C24 H28 B3 N O4, C10 H19 N O, 0.5C6 H6'
_chemical_formula_moiety 'C24 H28 B3 N O4, C10 H19 N O, 0.5C6 H6'
_chemical_formula_sum 'C37 H50 B3 N2 O5'
_chemical_formula_weight 635.24
_space_group_IT_number 14
_symmetry_cell_setting monoclinic
_symmetry_space_group_name_Hall '-P 2yn'
_symmetry_space_group_name_H-M 'P 1 21/n 1'
_cell_angle_alpha 90.0
_cell_angle_beta 106.626(8)
_cell_angle_gamma 90.0
_cell_formula_units_Z 4
_cell_length_a 13.6600(10)
_cell_length_b 19.504(3)
_cell_length_c 14.433(2)
_cell_measurement_reflns_used 25
_cell_measurement_temperature 294
_cell_measurement_theta_max 73.8
_cell_measurement_theta_min 46.5
_cell_volume 3684.5(8)
_computing_cell_refinement
;
MSC/AFC Diffractometer Control Software
;
_computing_data_collection
;
MSC/AFC Diffractometer Control Software
(Molecular Structure Corporation, 1989)
;
_computing_data_reduction 'teXsan (Molecular Structure Corporation, 1989)'
_computing_publication_material teXsan
_computing_structure_refinement teXsan
_computing_structure_solution 'MITHRIL (Gilmore, 1984)'
_diffrn_ambient_temperature 294
_diffrn_measured_fraction_theta_full 1.00
_diffrn_measured_fraction_theta_max 0.92
_diffrn_measurement_device_type 'Rigaku AFC-6S'
_diffrn_measurement_method \w-2\q
_diffrn_radiation_monochromator graphite
_diffrn_radiation_source 'X-ray tube'
_diffrn_radiation_type 'Cu K\a'
_diffrn_radiation_wavelength 1.54178
_diffrn_reflns_av_R_equivalents 0.038
_diffrn_reflns_limit_h_max 17
_diffrn_reflns_limit_h_min 0
_diffrn_reflns_limit_k_max 24
_diffrn_reflns_limit_k_min 0
_diffrn_reflns_limit_l_max 17
_diffrn_reflns_limit_l_min -18
_diffrn_reflns_number 7579
_diffrn_reflns_reduction_process 'Lp corrections applied'
_diffrn_reflns_theta_full 62.5
_diffrn_reflns_theta_max 77.5
_diffrn_reflns_theta_min 1.7
_diffrn_standards_decay_% 2.2
_diffrn_standards_interval_count 250
_diffrn_standards_number 3
_exptl_absorpt_coefficient_mu 0.58
_exptl_absorpt_correction_T_max 0.87
_exptl_absorpt_correction_T_min 0.84
_exptl_absorpt_correction_type '\y scan'
_exptl_absorpt_process_details 'AFC6 (Molecular Structure Corporation, 1989)'
_exptl_crystal_colour colorless
_exptl_crystal_density_diffrn 1.145
_exptl_crystal_density_meas ?
_exptl_crystal_description prism
_exptl_crystal_F_000 1364
_exptl_crystal_size_max 0.35
_exptl_crystal_size_mid 0.30
_exptl_crystal_size_min 0.25
_refine_diff_density_max 0.22
_refine_diff_density_min -0.14
_refine_ls_extinction_coef 1.69E-6(3)
_refine_ls_extinction_expression
;
equ(3) Acta Cryst.(1968) A24, 213
;
_refine_ls_extinction_method 'MSC (1989)'
_refine_ls_goodness_of_fit_ref 1.89
_refine_ls_hydrogen_treatment constr
_refine_ls_matrix_type full
_refine_ls_number_constraints 0
_refine_ls_number_parameters 425
_refine_ls_number_reflns 7215
_refine_ls_number_restraints 0
_refine_ls_R_factor_gt 0.047
_refine_ls_shift/su_max 0.001
_refine_ls_shift/su_mean 0.000
_refine_ls_structure_factor_coef F
_refine_ls_weighting_details 'w = 1/[\s^2^(F~o~) + 0.0004F~o~^2^]'
_refine_ls_weighting_scheme sigma
_refine_ls_wR_factor_all 0.057
_refine_ls_wR_factor_ref 0.057
_reflns_number_gt 3098
_reflns_number_total 7215
_reflns_threshold_expression I>3\s(I)
_cod_data_source_file om6103.cif
_cod_data_source_block III
_cod_depositor_comments
;
The following automatic conversions were performed:

'_exptl_crystal_density_meas' value 'not measured' was changed to '?'
- the value is perceived as not measured.

Automatic conversion script
Id: cif_fix_values 3008 2015-01-20 13:52:24Z robertas 
;
_cod_original_cell_volume 3684.6(8)
_cod_original_sg_symbol_H-M 'P 21/n'
_cod_database_code 2201611

loop_
_symmetry_equiv_pos_as_xyz
'  +x,  +y,  +z'
1/2-x,1/2+y,1/2-z
'  -x,  -y,  -z'
1/2+x,1/2-y,1/2+z

loop_
_atom_site_label
_atom_site_fract_x
_atom_site_fract_y
_atom_site_fract_z
_atom_site_U_iso_or_equiv
_atom_site_adp_type
_atom_site_calc_flag
_atom_site_calc_attached_atom
_atom_site_refinement_flags
_atom_site_occupancy
O1 0.57340(10) 0.14938(9) 0.68650(10) 0.0584(11) Uani d ? . 1.000
O2 0.6121(2) 0.25670(10) 0.62860(10) 0.0619(11) Uani d ? . 1.000
O3 0.62640(10) 0.15590(10) 0.54110(10) 0.0608(13) Uani d ? . 1.000
O4 0.55110(10) 0.05186(9) 0.57950(10) 0.0579(10) Uani d ? . 1.000
O5 0.4106(2) 0.20640(10) 0.4821(2) 0.0750(10) Uani d ? . 1.000
N1 0.4491(2) 0.07040(10) 0.5290(2) 0.0540(10) Uani d ? . 1.000
N2 0.3544(2) 0.24850(10) 0.4183(2) 0.0650(10) Uani d ? . 1.000
C1 0.3753(2) 0.06050(10) 0.5866(2) 0.0610(10) Uani d ? . 1.000
C2 0.2689(3) 0.0698(2) 0.5196(2) 0.075(2) Uani d ? . 1.000
C3 0.1907(3) 0.0592(3) 0.5743(3) 0.106(2) Uani d ? . 1.000
C4 0.2030(4) -0.0098(3) 0.6244(4) 0.120(4) Uani d ? . 1.000
C5 0.3095(4) -0.0196(2) 0.6877(3) 0.111(4) Uani d ? . 1.000
C6 0.3881(3) -0.0094(2) 0.6335(3) 0.086(2) Uani d ? . 1.000
C7 0.7280(3) 0.07890(10) 0.6770(2) 0.0660(10) Uani d ? . 1.000
C8 0.8140(3) 0.0885(2) 0.6462(3) 0.095(2) Uani d ? . 1.000
C9 0.9081(4) 0.0606(3) 0.6951(5) 0.136(4) Uani d ? . 1.000
C10 0.9174(5) 0.0231(3) 0.7756(6) 0.151(4) Uani d ? . 1.000
C11 0.8366(5) 0.0122(2) 0.8081(4) 0.139(4) Uani d ? . 1.000
C12 0.7409(3) 0.0404(2) 0.7595(3) 0.099(2) Uani d ? . 1.000
C13 0.5354(2) 0.2568(2) 0.7678(2) 0.0610(10) Uani d ? . 1.000
C14 0.5469(3) 0.3273(2) 0.7816(2) 0.073(2) Uani d ? . 1.000
C15 0.5142(3) 0.3613(2) 0.8500(3) 0.095(2) Uani d ? . 1.000
C16 0.4679(3) 0.3264(3) 0.9074(3) 0.105(2) Uani d ? . 1.000
C17 0.4545(3) 0.2567(3) 0.8971(3) 0.106(2) Uani d ? . 1.000
C18 0.4881(3) 0.2230(2) 0.8269(3) 0.084(2) Uani d ? . 1.000
C19 0.6494(2) 0.2709(2) 0.4690(2) 0.068(2) Uani d ? . 1.000
C20 0.6768(3) 0.2436(2) 0.3924(3) 0.099(2) Uani d ? . 1.000
C21 0.6977(4) 0.2857(4) 0.3215(3) 0.129(4) Uani d ? . 1.000
C22 0.6906(4) 0.3549(4) 0.3297(4) 0.143(5) Uani d ? . 1.000
C23 0.6661(4) 0.3829(3) 0.4047(4) 0.123(4) Uani d ? . 1.000
C24 0.6442(3) 0.3416(2) 0.4737(3) 0.092(2) Uani d ? . 1.000
C25 0.3001(3) 0.3015(2) 0.4577(2) 0.070(2) Uani d ? . 1.000
C26 0.2426(3) 0.2706(2) 0.5202(3) 0.105(2) Uani d ? . 1.000
C27 0.1875(4) 0.3241(3) 0.5607(4) 0.141(4) Uani d ? . 1.000
C28 0.2612(6) 0.3775(4) 0.6155(4) 0.187(6) Uani d ? . 1.000
C29 0.3238(4) 0.4075(3) 0.5553(5) 0.155(5) Uani d ? . 1.000
C30 0.3771(3) 0.3541(2) 0.5133(3) 0.109(2) Uani d ? . 1.000
C31 0.3497(3) 0.2467(2) 0.3268(3) 0.077(2) Uani d ? . 1.000
C32 0.4041(3) 0.1965(2) 0.2844(3) 0.096(2) Uani d ? . 1.000
C33 0.4274(3) 0.2264(3) 0.1937(3) 0.130(4) Uani d ? . 1.000
C34 0.3415(3) 0.1320(2) 0.2594(3) 0.115(2) Uani d ? . 1.000
C35 1.0162(6) 0.4747(5) 0.4188(4) 0.142(5) Uani d ? . 1.000
C36 0.9448(5) 0.4472(3) 0.4547(6) 0.139(5) Uani d ? . 1.000
C37 0.9279(4) 0.4712(4) 0.5359(6) 0.128(4) Uani d ? . 1.000
B1 0.6203(3) 0.1126(2) 0.6218(3) 0.058(2) Uani d ? . 1.000
B2 0.5745(3) 0.2183(2) 0.6908(3) 0.057(2) Uani d ? . 1.000
B3 0.6272(3) 0.2248(2) 0.5481(3) 0.060(2) Uani d ? . 1.000
H1 0.4483 0.1189 0.5108 0.065 Uiso c ? . 1.000
H2 0.4269 0.0423 0.4704 0.065 Uiso c ? . 1.000
H3 0.3878 0.0956 0.6372 0.072 Uiso c ? . 1.000
H4 0.2620 0.1162 0.4926 0.090 Uiso c ? . 1.000
H5 0.2572 0.0363 0.4669 0.090 Uiso c ? . 1.000
H6 0.1989 0.0954 0.6230 0.128 Uiso c ? . 1.000
H7 0.1222 0.0620 0.5287 0.128 Uiso c ? . 1.000
H8 0.1556 -0.0126 0.6640 0.144 Uiso c ? . 1.000
H9 0.1870 -0.0461 0.5754 0.144 Uiso c ? . 1.000
H10 0.3225 0.0136 0.7408 0.133 Uiso c ? . 1.000
H11 0.3161 -0.0662 0.7141 0.133 Uiso c ? . 1.000
H12 0.3792 -0.0448 0.5835 0.104 Uiso c ? . 1.000
H13 0.4568 -0.0131 0.6788 0.104 Uiso c ? . 1.000
H14 0.8083 0.1158 0.5880 0.114 Uiso c ? . 1.000
H15 0.9675 0.0682 0.6712 0.163 Uiso c ? . 1.000
H16 0.9839 0.0037 0.8104 0.180 Uiso c ? . 1.000
H17 0.8439 -0.0156 0.8662 0.167 Uiso c ? . 1.000
H18 0.6825 0.0326 0.7849 0.119 Uiso c ? . 1.000
H19 0.5798 0.3535 0.7408 0.089 Uiso c ? . 1.000
H20 0.5241 0.4110 0.8576 0.114 Uiso c ? . 1.000
H21 0.4441 0.3510 0.9561 0.126 Uiso c ? . 1.000
H22 0.4217 0.2312 0.9385 0.128 Uiso c ? . 1.000
H23 0.4777 0.1734 0.8193 0.101 Uiso c ? . 1.000
H24 0.6819 0.1937 0.3870 0.118 Uiso c ? . 1.000
H25 0.7170 0.2657 0.2670 0.155 Uiso c ? . 1.000
H26 0.7036 0.3847 0.2798 0.171 Uiso c ? . 1.000
H27 0.6637 0.4329 0.4106 0.147 Uiso c ? . 1.000
H28 0.6244 0.3629 0.5272 0.111 Uiso c ? . 1.000
H29 0.2515 0.3247 0.4035 0.084 Uiso c ? . 1.000
H30 0.1926 0.2381 0.4819 0.125 Uiso c ? . 1.000
H31 0.2905 0.2464 0.5738 0.125 Uiso c ? . 1.000
H32 0.1360 0.3462 0.5076 0.168 Uiso c ? . 1.000
H33 0.1539 0.3021 0.6046 0.168 Uiso c ? . 1.000
H34 0.2225 0.4144 0.6350 0.225 Uiso c ? . 1.000
H35 0.3072 0.3563 0.6733 0.225 Uiso c ? . 1.000
H36 0.2785 0.4338 0.5022 0.186 Uiso c ? . 1.000
H37 0.3752 0.4382 0.5960 0.186 Uiso c ? . 1.000
H38 0.4285 0.3311 0.5656 0.132 Uiso c ? . 1.000
H39 0.4107 0.3759 0.4694 0.132 Uiso c ? . 1.000
H40 0.3074 0.2810 0.2839 0.094 Uiso c ? . 1.000
H41 0.4689 0.1853 0.3324 0.115 Uiso c ? . 1.000
H42 0.4694 0.2677 0.2115 0.157 Uiso c ? . 1.000
H43 0.4644 0.1923 0.1669 0.157 Uiso c ? . 1.000
H44 0.3632 0.2381 0.1452 0.157 Uiso c ? . 1.000
H45 0.2761 0.1426 0.2119 0.138 Uiso c ? . 1.000
H46 0.3787 0.0983 0.2320 0.138 Uiso c ? . 1.000
H47 0.3291 0.1132 0.3179 0.138 Uiso c ? . 1.000
H48 1.0278 0.4559 0.3599 0.171 Uiso c ? . 1.000
H49 0.9040 0.4085 0.4209 0.166 Uiso c ? . 1.000
H50 0.8762 0.4502 0.5619 0.155 Uiso c ? . 1.000

loop_
_atom_site_aniso_label
_atom_site_aniso_U_11
_atom_site_aniso_U_22
_atom_site_aniso_U_33
_atom_site_aniso_U_12
_atom_site_aniso_U_13
_atom_site_aniso_U_23
O1 0.0720(10) 0.0420(10) 0.0630(10) 0.0020(10) 0.0210(10) -0.0030(10)
O2 0.0720(10) 0.0460(10) 0.0650(10) -0.0050(10) 0.0160(10) -0.0060(10)
O3 0.0650(10) 0.0500(10) 0.0650(10) 0.0030(10) 0.0170(10) -0.0020(10)
O4 0.0530(10) 0.0440(10) 0.0700(10) 0.0050(10) 0.0070(10) -0.0040(10)
O5 0.083(2) 0.0480(10) 0.0800(10) 0.0160(10) 0.0040(10) 0.0120(10)
N1 0.056(2) 0.0430(10) 0.062(2) 0.0040(10) 0.0100(10) -0.0030(10)
N2 0.060(2) 0.0470(10) 0.075(2) 0.0030(10) 0.0040(10) -0.0020(10)
C1 0.066(2) 0.055(2) 0.063(2) 0.000(2) 0.024(2) -0.006(2)
C2 0.061(2) 0.077(2) 0.086(2) -0.002(2) 0.018(2) 0.004(2)
C3 0.069(3) 0.148(4) 0.107(3) -0.007(3) 0.032(2) -0.003(3)
C4 0.120(4) 0.146(4) 0.113(4) -0.051(3) 0.064(3) -0.009(3)
C5 0.132(4) 0.111(3) 0.108(3) -0.006(3) 0.062(3) 0.019(3)
C6 0.102(3) 0.076(2) 0.089(3) 0.006(2) 0.040(2) 0.019(2)
C7 0.070(2) 0.040(2) 0.075(2) 0.001(2) 0.003(2) -0.015(2)
C8 0.065(3) 0.098(3) 0.114(3) 0.010(2) 0.012(2) -0.014(2)
C9 0.063(3) 0.128(4) 0.197(6) 0.020(3) 0.004(4) -0.026(4)
C10 0.092(4) 0.095(4) 0.205(7) 0.025(4) -0.052(5) -0.033(4)
C11 0.135(5) 0.084(3) 0.147(5) 0.018(4) -0.043(4) 0.020(3)
C12 0.095(3) 0.073(2) 0.105(3) 0.008(2) -0.008(3) 0.017(2)
C13 0.056(2) 0.055(2) 0.064(2) 0.002(2) 0.007(2) -0.005(2)
C14 0.086(3) 0.059(2) 0.073(2) 0.010(2) 0.016(2) -0.009(2)
C15 0.114(3) 0.073(3) 0.094(3) 0.013(2) 0.024(3) -0.021(2)
C16 0.109(3) 0.107(4) 0.103(3) 0.020(3) 0.039(3) -0.031(3)
C17 0.108(3) 0.121(4) 0.104(3) -0.003(3) 0.055(3) -0.016(3)
C18 0.094(3) 0.072(2) 0.090(3) -0.007(2) 0.032(2) -0.013(2)
C19 0.054(2) 0.068(2) 0.068(2) -0.008(2) 0.008(2) 0.005(2)
C20 0.093(3) 0.113(3) 0.091(3) -0.020(2) 0.028(3) 0.001(3)
C21 0.119(4) 0.186(6) 0.090(4) -0.040(4) 0.044(3) 0.005(4)
C22 0.127(5) 0.179(7) 0.111(4) -0.047(5) 0.015(4) 0.057(5)
C23 0.125(4) 0.104(4) 0.127(4) -0.018(3) 0.016(3) 0.043(4)
C24 0.094(3) 0.073(2) 0.106(3) -0.007(2) 0.020(2) 0.026(2)
C25 0.070(2) 0.061(2) 0.073(2) 0.016(2) 0.008(2) 0.004(2)
C26 0.098(3) 0.109(3) 0.111(3) 0.033(3) 0.036(3) 0.014(3)
C27 0.140(5) 0.179(5) 0.111(4) 0.050(4) 0.050(3) -0.001(4)
C28 0.178(7) 0.242(8) 0.118(5) 0.113(6) 0.000(4) -0.075(5)
C29 0.123(5) 0.116(4) 0.195(6) 0.032(3) -0.006(4) -0.087(4)
C30 0.097(3) 0.070(2) 0.135(4) 0.012(2) -0.009(3) -0.029(2)
C31 0.073(2) 0.081(2) 0.067(2) 0.015(2) 0.001(2) -0.003(2)
C32 0.076(3) 0.107(3) 0.094(3) 0.018(2) 0.008(2) -0.016(3)
C33 0.103(3) 0.201(5) 0.099(3) 0.006(3) 0.045(3) 0.007(3)
C34 0.112(3) 0.084(3) 0.135(4) 0.009(3) 0.010(3) -0.022(3)
C35 0.123(5) 0.176(6) 0.126(5) 0.002(4) 0.034(4) -0.014(5)
C36 0.113(5) 0.131(5) 0.171(7) -0.004(4) 0.040(4) -0.023(4)
C37 0.117(5) 0.129(5) 0.145(5) 0.005(4) 0.048(4) 0.027(4)
B1 0.064(2) 0.043(2) 0.063(2) -0.001(2) 0.011(2) -0.005(2)
B2 0.054(2) 0.052(2) 0.057(2) 0.001(2) 0.005(2) -0.004(2)
B3 0.048(2) 0.059(2) 0.067(2) -0.003(2) 0.007(2) 0.000(2)

loop_
_atom_type_symbol
_atom_type_scat_dispersion_real
_atom_type_scat_dispersion_imag
_atom_type_scat_source
C 0.017 0.009
;International Tables for Crystallography
(1974, Vol. IV)
;
H 0.0 0.0
;International Tables for Crystallography
(1974, Vol. IV)
;
B 0.008 0.004
;International Tables for Crystallography
(1974, Vol. IV)
;
N 0.029 0.018
;International Tables for Crystallography
(1974, Vol. IV)
;
O 0.047 0.032
;International Tables for Crystallography
(1974, Vol. IV)
;

loop_
_geom_angle_atom_site_label_1
_geom_angle_atom_site_label_2
_geom_angle_atom_site_label_3
_geom_angle_site_symmetry_1
_geom_angle_site_symmetry_3
_geom_angle
_geom_angle_publ_flag
B1 O1 B2 . . 121.2(3) yes
B2 O2 B3 . . 118.4(3) yes
B1 O3 B3 . . 121.2(3) yes
N1 O4 B1 . . 114.2(2) yes
O4 N1 C1 . . 113.6(2) yes
O4 N1 H1 . . 108.5 no
O4 N1 H2 . . 108.4 no
C1 N1 H1 . . 108.5 no
C1 N1 H2 . . 108.5 no
H1 N1 H2 . . 109.3 no
O5 N2 C25 . . 115.3(3) yes
O5 N2 C31 . . 123.1(3) yes
C25 N2 C31 . . 121.6(3) yes
N1 C1 C2 . . 107.9(2) yes
N1 C1 C6 . . 110.9(3) yes
N1 C1 H3 . . 108.9 no
C2 C1 C6 . . 111.3(3) yes
C2 C1 H3 . . 108.9 no
C6 C1 H3 . . 108.9 no
C1 C2 C3 . . 110.1(3) yes
C1 C2 H4 . . 109.4 no
C1 C2 H5 . . 109.3 no
C3 C2 H4 . . 109.4 no
C3 C2 H5 . . 109.3 no
H4 C2 H5 . . 109.4 no
C2 C3 C4 . . 111.8(4) yes
C2 C3 H6 . . 108.8 no
C2 C3 H7 . . 108.9 no
C4 C3 H6 . . 108.9 no
C4 C3 H7 . . 108.9 no
H6 C3 H7 . . 109.5 no
C3 C4 C5 . . 111.2(4) yes
C3 C4 H8 . . 109.1 no
C3 C4 H9 . . 109.0 no
C5 C4 H8 . . 109.1 no
C5 C4 H9 . . 109.0 no
H8 C4 H9 . . 109.4 no
C4 C5 C6 . . 112.3(4) yes
C4 C5 H10 . . 108.7 no
C4 C5 H11 . . 108.8 no
C6 C5 H10 . . 108.7 no
C6 C5 H11 . . 108.9 no
H10 C5 H11 . . 109.4 no
C1 C6 C5 . . 110.0(3) yes
C1 C6 H12 . . 109.4 no
C1 C6 H13 . . 109.3 no
C5 C6 H12 . . 109.3 no
C5 C6 H13 . . 109.3 no
H12 C6 H13 . . 109.4 no
C8 C7 C12 . . 116.2(3) yes
C8 C7 B1 . . 121.9(3) yes
C12 C7 B1 . . 121.8(4) yes
C7 C8 C9 . . 122.1(4) yes
C7 C8 H14 . . 118.9 no
C9 C8 H14 . . 119.0 no
C8 C9 C10 . . 119.7(6) yes
C8 C9 H15 . . 120.1 no
C10 C9 H15 . . 120.2 no
C9 C10 C11 . . 120.4(6) yes
C9 C10 H16 . . 119.8 no
C11 C10 H16 . . 119.8 no
C10 C11 C12 . . 120.4(5) yes
C10 C11 H17 . . 119.8 no
C12 C11 H17 . . 119.7 no
C7 C12 C11 . . 121.0(5) yes
C7 C12 H18 . . 119.5 no
C11 C12 H18 . . 119.5 no
C14 C13 C18 . . 116.0(3) yes
C14 C13 B2 . . 122.1(3) yes
C18 C13 B2 . . 121.9(4) yes
C13 C14 C15 . . 122.4(4) yes
C13 C14 H19 . . 118.8 no
C15 C14 H19 . . 118.8 no
C14 C15 C16 . . 120.2(4) yes
C14 C15 H20 . . 119.8 no
C16 C15 H20 . . 120.0 no
C15 C16 C17 . . 120.0(5) yes
C15 C16 H21 . . 120.0 no
C17 C16 H21 . . 120.0 no
C16 C17 C18 . . 119.0(4) yes
C16 C17 H22 . . 120.4 no
C18 C17 H22 . . 120.6 no
C13 C18 C17 . . 122.4(4) yes
C13 C18 H23 . . 118.8 no
C17 C18 H23 . . 118.7 no
C20 C19 C24 . . 117.1(4) yes
C20 C19 B3 . . 121.6(4) yes
C24 C19 B3 . . 121.2(3) yes
C19 C20 C21 . . 121.3(4) yes
C19 C20 H24 . . 119.4 no
C21 C20 H24 . . 119.3 no
C20 C21 C22 . . 118.8(5) yes
C20 C21 H25 . . 120.7 no
C22 C21 H25 . . 120.5 no
C21 C22 C23 . . 121.1(6) yes
C21 C22 H26 . . 119.5 no
C23 C22 H26 . . 119.5 no
C22 C23 C24 . . 120.2(6) yes
C22 C23 H27 . . 119.9 no
C24 C23 H27 . . 119.9 no
C19 C24 C23 . . 121.5(4) yes
C19 C24 H28 . . 119.4 no
C23 C24 H28 . . 119.1 no
N2 C25 C26 . . 111.2(3) yes
N2 C25 C30 . . 109.1(3) yes
N2 C25 H29 . . 108.4 no
C26 C25 C30 . . 111.1(3) yes
C26 C25 H29 . . 108.5 no
C30 C25 H29 . . 108.5 no
C25 C26 C27 . . 111.5(4) yes
C25 C26 H30 . . 109.0 no
C25 C26 H31 . . 109.0 no
C27 C26 H30 . . 108.9 no
C27 C26 H31 . . 108.9 no
H30 C26 H31 . . 109.5 no
C26 C27 C28 . . 110.6(5) yes
C26 C27 H32 . . 109.2 no
C26 C27 H33 . . 109.1 no
C28 C27 H32 . . 109.2 no
C28 C27 H33 . . 109.2 no
H32 C27 H33 . . 109.5 no
C27 C28 C29 . . 111.8(5) yes
C27 C28 H34 . . 108.9 no
C27 C28 H35 . . 108.9 no
C29 C28 H34 . . 108.9 no
C29 C28 H35 . . 108.9 no
H34 C28 H35 . . 109.4 no
C28 C29 C30 . . 112.8(5) yes
C28 C29 H36 . . 108.6 no
C28 C29 H37 . . 108.7 no
C30 C29 H36 . . 108.6 no
C30 C29 H37 . . 108.7 no
H36 C29 H37 . . 109.4 no
C25 C30 C29 . . 109.9(4) yes
C25 C30 H38 . . 109.4 no
C25 C30 H39 . . 109.4 no
C29 C30 H38 . . 109.3 no
C29 C30 H39 . . 109.4 no
H38 C30 H39 . . 109.4 no
N2 C31 C32 . . 123.9(3) yes
N2 C31 H40 . . 118.1 no
C32 C31 H40 . . 118.1 no
C31 C32 C33 . . 110.7(4) yes
C31 C32 C34 . . 109.7(4) yes
C31 C32 H41 . . 108.5 no
C33 C32 C34 . . 110.6(4) yes
C33 C32 H41 . . 108.6 no
C34 C32 H41 . . 108.6 no
C32 C33 H42 . . 109.6 no
C32 C33 H43 . . 109.4 no
C32 C33 H44 . . 109.5 no
H42 C33 H43 . . 109.4 no
H42 C33 H44 . . 109.5 no
H43 C33 H44 . . 109.5 no
C32 C34 H45 . . 109.4 no
C32 C34 H46 . . 109.4 no
C32 C34 H47 . . 109.4 no
H45 C34 H46 . . 109.5 no
H45 C34 H47 . . 109.5 no
H46 C34 H47 . . 109.5 no
C36 C35 C37 . 3_766 119.8(7) yes
C36 C35 H48 . . 120.1 no
C37 C35 H48 3_766 . 120.1 no
C35 C36 C37 . . 121.6(6) yes
C35 C36 H49 . . 119.2 no
C37 C36 H49 . . 119.2 no
C35 C37 C36 3_766 . 118.6(7) yes
C35 C37 H50 3_766 . 120.6 no
C36 C37 H50 . . 120.8 no
O1 B1 O3 . . 111.2(3) yes
O1 B1 O4 . . 107.5(3) yes
O1 B1 C7 . . 113.1(3) yes
O3 B1 O4 . . 107.4(3) yes
O3 B1 C7 . . 112.4(3) yes
O4 B1 C7 . . 104.8(2) yes
O1 B2 O2 . . 121.0(4) yes
O1 B2 C13 . . 120.9(4) yes
O2 B2 C13 . . 118.1(3) yes
O2 B3 O3 . . 120.7(3) yes
O2 B3 C19 . . 117.7(3) yes
O3 B3 C19 . . 121.5(4) yes

loop_
_geom_bond_atom_site_label_1
_geom_bond_atom_site_label_2
_geom_bond_site_symmetry_1
_geom_bond_site_symmetry_2
_geom_bond_distance
_geom_bond_publ_flag
O1 B1 . . 1.463(5) yes
O1 B2 . . 1.345(4) yes
O2 B2 . . 1.376(5) yes
O2 B3 . . 1.384(5) yes
O3 B1 . . 1.460(5) yes
O3 B3 . . 1.347(4) yes
O4 N1 . . 1.422(3) yes
O4 B1 . . 1.530(4) yes
O5 N2 . . 1.306(3) yes
N1 C1 . . 1.491(4) yes
N1 H1 . . 0.98 no
N1 H2 . . 0.98 no
N2 C25 . . 1.478(5) yes
N2 C31 . . 1.304(5) yes
C1 C2 . . 1.509(4) yes
C1 C6 . . 1.510(4) yes
C1 H3 . . 0.98 no
C2 C3 . . 1.513(6) yes
C2 H4 . . 0.98 no
C2 H5 . . 0.98 no
C3 C4 . . 1.514(8) yes
C3 H6 . . 0.98 no
C3 H7 . . 0.98 no
C4 C5 . . 1.492(7) yes
C4 H8 . . 0.98 no
C4 H9 . . 0.98 no
C5 C6 . . 1.512(7) yes
C5 H10 . . 0.98 no
C5 H11 . . 0.98 no
C6 H12 . . 0.98 no
C6 H13 . . 0.98 no
C7 C8 . . 1.383(6) yes
C7 C12 . . 1.376(5) yes
C7 B1 . . 1.600(5) yes
C8 C9 . . 1.388(6) yes
C8 H14 . . 0.98 no
C9 C10 . . 1.350(10) yes
C9 H15 . . 0.98 no
C10 C11 . . 1.330(10) yes
C10 H16 . . 0.98 no
C11 C12 . . 1.407(7) yes
C11 H17 . . 0.98 no
C12 H18 . . 0.98 no
C13 C14 . . 1.392(5) yes
C13 C18 . . 1.377(6) yes
C13 B2 . . 1.557(6) yes
C14 C15 . . 1.366(6) yes
C14 H19 . . 0.98 no
C15 C16 . . 1.360(7) yes
C15 H20 . . 0.98 no
C16 C17 . . 1.374(8) yes
C16 H21 . . 0.98 no
C17 C18 . . 1.391(7) yes
C17 H22 . . 0.98 no
C18 H23 . . 0.98 no
C19 C20 . . 1.372(6) yes
C19 C24 . . 1.383(5) yes
C19 B3 . . 1.550(6) yes
C20 C21 . . 1.404(8) yes
C20 H24 . . 0.98 no
C21 C22 . . 1.360(10) yes
C21 H25 . . 0.98 no
C22 C23 . . 1.338(9) yes
C22 H26 . . 0.98 no
C23 C24 . . 1.379(8) yes
C23 H27 . . 0.98 no
C24 H28 . . 0.98 no
C25 C26 . . 1.483(6) yes
C25 C30 . . 1.523(5) yes
C25 H29 . . 0.98 no
C26 C27 . . 1.500(7) yes
C26 H30 . . 0.98 no
C26 H31 . . 0.98 no
C27 C28 . . 1.506(9) yes
C27 H32 . . 0.98 no
C27 H33 . . 0.98 no
C28 C29 . . 1.500(10) yes
C28 H34 . . 0.98 no
C28 H35 . . 0.98 no
C29 C30 . . 1.495(8) yes
C29 H36 . . 0.98 no
C29 H37 . . 0.98 no
C30 H38 . . 0.98 no
C30 H39 . . 0.98 no
C31 C32 . . 1.465(6) yes
C31 H40 . . 0.98 no
C32 C33 . . 1.547(7) yes
C32 C34 . . 1.506(5) yes
C32 H41 . . 0.98 no
C33 H42 . . 0.98 no
C33 H43 . . 0.98 no
C33 H44 . . 0.98 no
C34 H45 . . 0.98 no
C34 H46 . . 0.98 no
C34 H47 . . 0.98 no
C35 C36 . . 1.340(10) yes
C35 C37 . 3_766 1.360(10) yes
C35 H48 . . 0.98 no
C36 C37 . . 1.340(10) yes
C36 H49 . . 0.98 no
C37 H50 . . 0.98 no

loop_
_geom_contact_atom_site_label_1
_geom_contact_atom_site_label_2
_geom_contact_distance
_geom_contact_site_symmetry_2
_geom_contact_publ_flag
O1 O5 3.336(3) . no
O2 O5 3.111(3) . no
O3 O5 2.991(3) . no
O4 N1 2.852(3) 3_656 no
O4 O4 3.078(3) 3_656 no
O4 C6 3.505(5) 3_656 no
O4 C1 3.597(3) 3_656 no
O5 N1 2.751(3) . no
O5 B3 2.860(5) . no
O5 B2 3.206(4) . no
O5 C1 3.320(3) . no
O5 C2 3.426(5) . no
O5 B1 3.509(4) . no
O5 C19 3.551(4) . no
N1 N1 3.293(5) 3_656 no
C12 C34 3.532(5) 3_656 no
C17 C21 3.463(7) 4_455 no

loop_
_geom_torsion_atom_site_label_1
_geom_torsion_atom_site_label_2
_geom_torsion_atom_site_label_3
_geom_torsion_atom_site_label_4
_geom_torsion
_geom_torsion_publ_flag
O1 B1 O3 B3 24.1(4) no
O1 B1 O4 N1 57.7(3) no
O1 B1 C7 C8 -129.7(3) no
O1 B1 C7 C12 48.3(4) no
O1 B2 O2 B3 14.4(4) no
O1 B2 C13 C14 172.1(3) no
O1 B2 C13 C18 -7.3(4) no
O2 B2 O1 B1 5.6(4) no
O2 B2 C13 C14 -6.6(4) no
O2 B2 C13 C18 173.9(3) no
O2 B3 O3 B1 -6.4(4) no
O2 B3 C19 C20 172.4(3) no
O2 B3 C19 C24 -6.4(4) no
O3 B1 O1 B2 -23.7(4) no
O3 B1 O4 N1 -62.1(3) no
O3 B1 C7 C8 -2.9(4) no
O3 B1 C7 C12 175.1(3) no
O3 B3 O2 B2 -14.0(5) no
O3 B3 C19 C20 -5.1(5) no
O3 B3 C19 C24 176.1(3) no
O4 N1 C1 C2 -170.1(2) no
O4 N1 C1 C6 -48.0(3) no
O4 B1 O1 B2 -141.0(2) no
O4 B1 O3 B3 141.4(3) no
O4 B1 C7 C8 113.4(3) no
O4 B1 C7 C12 -68.5(4) no
O5 N2 C25 C26 -50.9(3) no
O5 N2 C25 C30 71.9(4) no
O5 N2 C31 C32 1.8(5) no
N1 O4 B1 C7 178.2(3) no
N1 C1 C2 C3 179.2(3) no
N1 C1 C6 C5 -177.4(3) no
N2 C25 C26 C27 179.8(3) no
N2 C25 C30 C29 -179.0(4) no
N2 C31 C32 C33 -152.2(4) no
N2 C31 C32 C34 85.4(4) no
C1 N1 O4 B1 -100.5(3) no
C1 C2 C3 C4 -55.3(4) no
C1 C6 C5 C4 55.9(4) no
C2 C1 C6 C5 -57.3(4) no
C2 C3 C4 C5 54.1(5) no
C3 C2 C1 C6 57.3(4) no
C3 C4 C5 C6 -54.4(5) no
C7 C8 C9 C10 -0.3(8) no
C7 C12 C11 C10 0.9(7) no
C7 B1 O1 B2 103.8(3) no
C7 B1 O3 B3 -103.8(3) no
C8 C7 C12 C11 -0.7(5) no
C8 C9 C10 C11 0.5(9) no
C9 C8 C7 C12 0.4(6) no
C9 C8 C7 B1 178.6(4) no
C9 C10 C11 C12 -0.8(9) no
C11 C12 C7 B1 -178.8(3) no
C13 C14 C15 C16 -0.4(5) no
C13 C18 C17 C16 0.7(5) no
C13 B2 O1 B1 -173.1(3) no
C13 B2 O2 B3 -166.9(3) no
C14 C13 C18 C17 -0.7(5) no
C14 C15 C16 C17 0.4(5) no
C15 C14 C13 C18 0.5(5) no
C15 C14 C13 B2 -179.0(3) no
C15 C16 C17 C18 -0.6(5) no
C17 C18 C13 B2 178.8(3) no
C19 C20 C21 C22 0.1(6) no
C19 C24 C23 C22 1.7(7) no
C19 B3 O2 B2 168.5(3) no
C19 B3 O3 B1 171.0(3) no
C20 C19 C24 C23 -0.3(5) no
C20 C21 C22 C23 1.3(7) no
C21 C20 C19 C24 -0.6(5) no
C21 C20 C19 B3 -179.4(3) no
C21 C22 C23 C24 -2.2(7) no
C23 C24 C19 B3 178.5(4) no
C25 N2 C31 C32 178.3(3) no
C25 C26 C27 C28 -56.5(5) no
C25 C30 C29 C28 53.9(5) no
C26 C25 N2 C31 132.3(3) no
C26 C25 C30 C29 -56.1(5) no
C26 C27 C28 C29 53.5(7) no
C27 C26 C25 C30 58.2(4) no
C27 C28 C29 C30 -53.5(7) no
C30 C25 N2 C31 -104.9(3) no
